data_8102828
loop_
_publ_author_name
'Xin-Li Zhang'

_publ_contact_author
;
Prof. Ya-Ning Guo
Department of Chemistry and Chemical Engineering, 
Baoji University of Arts and Sciences,
Baoji, Shaanxi  721013
People's Republic of China
;
_publ_section_title
;
 Crystal structure of
 2-bromo-4-chloro-6-[(2,4-dimethylphenylimino)methyl]phenol,
 C15H13BrClNO
;
_journal_issue 4
_journal_name_full 'Zeitschrift f\"ur Kristallographie - New Crystal Structures'
_journal_page_first 709
_journal_volume 225
_journal_year 2010
_chemical_formula_moiety 'C15 H13 Br Cl N O'
_chemical_formula_sum 'C15 H13 Br Cl N O'
_chemical_formula_weight 338.62
_chemical_name_systematic
; 
2-Bromo-4-chloro-6-[(2,4-dimethyl-phenylimino)-
methyl]phenol, C~15~H~13~BrClNO
;
_space_group_IT_number 14
_symmetry_cell_setting monoclinic
_symmetry_space_group_name_Hall '-P 2ybc'
_symmetry_space_group_name_H-M 'P 1 21/c 1'
_atom_sites_solution_hydrogens geom
_atom_sites_solution_primary direct
_atom_sites_solution_secondary difmap
_audit_creation_method SHELXL-97
_cell_angle_alpha 90.00
_cell_angle_beta 95.5930(10)
_cell_angle_gamma 90.00
_cell_formula_units_Z 4
_cell_length_a 4.2995(3)
_cell_length_b 21.779(2)
_cell_length_c 15.1397(16)
_cell_measurement_reflns_used 1809
_cell_measurement_temperature 298(2)
_cell_measurement_theta_max 23.258
_cell_measurement_theta_min 2.308
_cell_volume 1410.9(2)
_computing_cell_refinement 'Bruker SMART'
_computing_data_collection 'Bruker SMART'
_computing_data_reduction 'Bruker SAINT'
_computing_molecular_graphics 'Bruker SHELXTL'
_computing_publication_material 'Bruker SHELXTL'
_computing_structure_refinement 'SHELXL-97 (Sheldrick, 1997)'
_computing_structure_solution 'SHELXS-97 (Sheldrick, 1990)'
_diffrn_ambient_temperature 298(2)
_diffrn_measured_fraction_theta_full 0.998
_diffrn_measured_fraction_theta_max 0.998
_diffrn_measurement_device_type 'CCD area detector'
_diffrn_measurement_method 'phi and omega scans'
_diffrn_radiation_monochromator graphite
_diffrn_radiation_source 'fine-focus sealed tube'
_diffrn_radiation_type MoK\a
_diffrn_radiation_wavelength 0.71073
_diffrn_reflns_av_R_equivalents 0.0459
_diffrn_reflns_av_sigmaI/netI 0.0593
_diffrn_reflns_limit_h_max 5
_diffrn_reflns_limit_h_min -4
_diffrn_reflns_limit_k_max 25
_diffrn_reflns_limit_k_min -19
_diffrn_reflns_limit_l_max 17
_diffrn_reflns_limit_l_min -17
_diffrn_reflns_number 6986
_diffrn_reflns_theta_full 25.01
_diffrn_reflns_theta_max 25.01
_diffrn_reflns_theta_min 1.64
_exptl_absorpt_coefficient_mu 3.093
_exptl_absorpt_correction_T_max 0.3861
_exptl_absorpt_correction_T_min 0.3069
_exptl_absorpt_correction_type multi-scan
_exptl_absorpt_process_details sadabs
_exptl_crystal_colour yellow
_exptl_crystal_density_diffrn 1.594
_exptl_crystal_density_method 'not measured'
_exptl_crystal_description block
_exptl_crystal_F_000 680
_exptl_crystal_size_max 0.50
_exptl_crystal_size_mid 0.40
_exptl_crystal_size_min 0.38
_refine_diff_density_max 0.418
_refine_diff_density_min -0.491
_refine_diff_density_rms 0.065
_refine_ls_extinction_method none
_refine_ls_goodness_of_fit_ref 1.056
_refine_ls_hydrogen_treatment constr
_refine_ls_matrix_type full
_refine_ls_number_parameters 172
_refine_ls_number_reflns 2474
_refine_ls_number_restraints 0
_refine_ls_restrained_S_all 1.056
_refine_ls_R_factor_all 0.0861
_refine_ls_R_factor_gt 0.0400
_refine_ls_shift/su_max 0.000
_refine_ls_shift/su_mean 0.000
_refine_ls_structure_factor_coef Fsqd
_refine_ls_weighting_details 'calc w=1/[\s^2^(Fo^2^)+(0.0344P)^2^+0.0000P] where P=(Fo^2^+2Fc^2^)/3'
_refine_ls_weighting_scheme calc
_refine_ls_wR_factor_gt 0.0775
_refine_ls_wR_factor_ref 0.0885
_reflns_number_gt 1447
_reflns_number_total 2474
_reflns_threshold_expression >2sigma(I)
_cod_data_source_file 1267-3154.cff
_cod_data_source_block I
_cod_depositor_comments
;
The following automatic conversions were performed:
'_symmetry_cell_setting' value 'Monoclinic' changed to 'monoclinic'
according to '/home/saulius/struct/CIF-dictionaries/cif_core.dic'
dictionary named 'cif_core.dic' version 2.4.1 from 2010-06-29.

Automatic conversion script
Id: cif_fix_enum 1555 2011-01-17 13:19:09Z saulius 
;
_cod_original_sg_symbol_H-M P2(1)/c
_cod_database_code 8102828

loop_
_symmetry_equiv_pos_as_xyz
'x, y, z'
'-x, y+1/2, -z+1/2'
'-x, -y, -z'
'x, -y-1/2, z-1/2'

loop_
_atom_site_label
_atom_site_type_symbol
_atom_site_fract_x
_atom_site_fract_y
_atom_site_fract_z
_atom_site_U_iso_or_equiv
_atom_site_adp_type
_atom_site_occupancy
_atom_site_symmetry_multiplicity
_atom_site_calc_flag
_atom_site_refinement_flags
_atom_site_disorder_assembly
_atom_site_disorder_group
Br1 Br 1.48583(11) 0.47492(2) 0.88166(3) 0.0724(2) Uani 1 1 d . . .
Cl1 Cl 1.0028(3) 0.60771(5) 0.58946(7) 0.0700(4) Uani 1 1 d . . .
O1 O 1.0952(6) 0.37641(13) 0.78700(15) 0.0596(8) Uani 1 1 d . . .
H1 H 0.9869 0.3500 0.7604 0.089 Uiso 1 1 calc R . .
N1 N 0.7025(7) 0.32960(16) 0.66614(19) 0.0465(8) Uani 1 1 d . . .
C1 C 0.6923(9) 0.38159(19) 0.6264(2) 0.0473(10) Uani 1 1 d . . .
H1A H 0.5588 0.3865 0.5748 0.057 Uiso 1 1 calc R . .
C2 C 0.8831(9) 0.43297(18) 0.6598(2) 0.0419(10) Uani 1 1 d . . .
C3 C 1.0738(9) 0.42827(19) 0.7411(2) 0.0432(10) Uani 1 1 d . . .
C4 C 1.2386(9) 0.4797(2) 0.7730(2) 0.0466(10) Uani 1 1 d . . .
C5 C 1.2169(9) 0.53422(19) 0.7270(2) 0.0506(11) Uani 1 1 d . . .
H5 H 1.3274 0.5684 0.7494 0.061 Uiso 1 1 calc R . .
C6 C 1.0309(10) 0.53823(18) 0.6474(3) 0.0521(11) Uani 1 1 d . . .
C7 C 0.8671(9) 0.48835(19) 0.6142(2) 0.0478(10) Uani 1 1 d . . .
H7 H 0.7435 0.4915 0.5605 0.057 Uiso 1 1 calc R . .
C8 C 0.5163(9) 0.27931(18) 0.6341(2) 0.0438(10) Uani 1 1 d . . .
C9 C 0.4409(9) 0.23598(19) 0.6966(2) 0.0451(10) Uani 1 1 d . . .
C10 C 0.2567(9) 0.18676(19) 0.6664(3) 0.0512(11) Uani 1 1 d . . .
H10 H 0.2007 0.1581 0.7075 0.061 Uiso 1 1 calc R . .
C11 C 0.1515(9) 0.17823(19) 0.5776(3) 0.0529(11) Uani 1 1 d . . .
C12 C 0.2395(10) 0.22121(19) 0.5176(3) 0.0554(11) Uani 1 1 d . . .
H12 H 0.1769 0.2162 0.4574 0.066 Uiso 1 1 calc R . .
C13 C 0.4174(10) 0.27100(19) 0.5454(2) 0.0523(11) Uani 1 1 d . . .
H13 H 0.4724 0.2996 0.5040 0.063 Uiso 1 1 calc R . .
C14 C 0.5557(10) 0.24254(19) 0.7927(2) 0.0607(12) Uani 1 1 d . . .
H14A H 0.4719 0.2099 0.8259 0.091 Uiso 1 1 calc R . .
H14B H 0.4890 0.2814 0.8143 0.091 Uiso 1 1 calc R . .
H14C H 0.7798 0.2405 0.7996 0.091 Uiso 1 1 calc R . .
C15 C -0.0447(10) 0.12306(19) 0.5464(3) 0.0745(14) Uani 1 1 d . . .
H15A H 0.0205 0.0880 0.5818 0.112 Uiso 1 1 calc R . .
H15B H -0.0181 0.1148 0.4853 0.112 Uiso 1 1 calc R . .
H15C H -0.2609 0.1315 0.5523 0.112 Uiso 1 1 calc R . .

loop_
_atom_site_aniso_label
_atom_site_aniso_U_11
_atom_site_aniso_U_22
_atom_site_aniso_U_33
_atom_site_aniso_U_23
_atom_site_aniso_U_13
_atom_site_aniso_U_12
Br1 0.0641(3) 0.0973(4) 0.0530(3) -0.0066(3) -0.0088(2) 0.0095(3)
Cl1 0.1022(10) 0.0515(7) 0.0567(6) 0.0075(5) 0.0096(6) -0.0042(6)
O1 0.070(2) 0.0608(19) 0.0468(15) 0.0071(15) -0.0027(14) 0.0133(16)
N1 0.048(2) 0.049(2) 0.0436(18) 0.0035(18) 0.0115(16) 0.0041(19)
C1 0.049(3) 0.056(3) 0.036(2) 0.004(2) 0.0037(19) 0.001(2)
C2 0.043(2) 0.049(3) 0.035(2) -0.001(2) 0.0092(18) 0.006(2)
C3 0.043(2) 0.050(3) 0.039(2) 0.004(2) 0.0124(19) 0.013(2)
C4 0.043(2) 0.060(3) 0.038(2) -0.004(2) 0.0084(18) 0.008(2)
C5 0.048(3) 0.060(3) 0.047(2) -0.013(2) 0.015(2) -0.006(2)
C6 0.061(3) 0.054(3) 0.043(2) -0.001(2) 0.013(2) -0.001(2)
C7 0.053(3) 0.055(3) 0.035(2) 0.003(2) 0.0046(18) 0.006(2)
C8 0.048(3) 0.045(3) 0.039(2) -0.001(2) 0.010(2) 0.010(2)
C9 0.046(3) 0.051(3) 0.040(2) 0.009(2) 0.014(2) 0.014(2)
C10 0.053(3) 0.051(3) 0.053(3) 0.011(2) 0.021(2) 0.014(2)
C11 0.042(3) 0.060(3) 0.058(3) -0.001(2) 0.017(2) 0.009(2)
C12 0.060(3) 0.063(3) 0.044(2) -0.001(2) 0.006(2) 0.000(3)
C13 0.066(3) 0.056(3) 0.036(2) 0.008(2) 0.011(2) 0.000(2)
C14 0.080(3) 0.058(3) 0.044(2) 0.013(2) 0.010(2) 0.012(3)
C15 0.069(3) 0.063(3) 0.093(3) -0.010(3) 0.016(3) -0.011(3)

loop_
_atom_type_symbol
_atom_type_description
_atom_type_scat_dispersion_real
_atom_type_scat_dispersion_imag
_atom_type_scat_source
C C 0.0033 0.0016 'International Tables Vol C Tables 4.2.6.8 and 6.1.1.4'
H H 0.0000 0.0000 'International Tables Vol C Tables 4.2.6.8 and 6.1.1.4'
O O 0.0106 0.0060 'International Tables Vol C Tables 4.2.6.8 and 6.1.1.4'
N N 0.0061 0.0033 'International Tables Vol C Tables 4.2.6.8 and 6.1.1.4'
Cl Cl 0.1484 0.1585 'International Tables Vol C Tables 4.2.6.8 and 6.1.1.4'
Br Br -0.2901 2.4595 'International Tables Vol C Tables 4.2.6.8 and 6.1.1.4'

loop_
_geom_angle_atom_site_label_1
_geom_angle_atom_site_label_2
_geom_angle_atom_site_label_3
_geom_angle
_geom_angle_site_symmetry_1
_geom_angle_site_symmetry_3
_geom_angle_publ_flag
C3 O1 H1 109.5 . . ?
C1 N1 C8 122.1(3) . . ?
N1 C1 C2 121.8(4) . . ?
N1 C1 H1A 119.1 . . ?
C2 C1 H1A 119.1 . . ?
C7 C2 C3 119.5(4) . . ?
C7 C2 C1 119.9(4) . . ?
C3 C2 C1 120.5(4) . . ?
O1 C3 C4 120.0(4) . . ?
O1 C3 C2 121.5(4) . . ?
C4 C3 C2 118.5(4) . . ?
C5 C4 C3 120.9(4) . . ?
C5 C4 Br1 119.9(3) . . ?
C3 C4 Br1 119.2(3) . . ?
C4 C5 C6 120.1(4) . . ?
C4 C5 H5 120.0 . . ?
C6 C5 H5 120.0 . . ?
C7 C6 C5 120.3(4) . . ?
C7 C6 Cl1 119.8(3) . . ?
C5 C6 Cl1 119.9(3) . . ?
C6 C7 C2 120.7(4) . . ?
C6 C7 H7 119.7 . . ?
C2 C7 H7 119.7 . . ?
C13 C8 C9 120.0(4) . . ?
C13 C8 N1 123.1(3) . . ?
C9 C8 N1 116.9(3) . . ?
C10 C9 C8 117.5(4) . . ?
C10 C9 C14 121.3(4) . . ?
C8 C9 C14 121.2(4) . . ?
C9 C10 C11 123.1(4) . . ?
C9 C10 H10 118.5 . . ?
C11 C10 H10 118.5 . . ?
C12 C11 C10 117.5(4) . . ?
C12 C11 C15 120.8(4) . . ?
C10 C11 C15 121.7(4) . . ?
C13 C12 C11 120.9(4) . . ?
C13 C12 H12 119.5 . . ?
C11 C12 H12 119.5 . . ?
C12 C13 C8 120.9(4) . . ?
C12 C13 H13 119.6 . . ?
C8 C13 H13 119.6 . . ?
C9 C14 H14A 109.5 . . ?
C9 C14 H14B 109.5 . . ?
H14A C14 H14B 109.5 . . ?
C9 C14 H14C 109.5 . . ?
H14A C14 H14C 109.5 . . ?
H14B C14 H14C 109.5 . . ?
C11 C15 H15A 109.5 . . ?
C11 C15 H15B 109.5 . . ?
H15A C15 H15B 109.5 . . ?
C11 C15 H15C 109.5 . . ?
H15A C15 H15C 109.5 . . ?
H15B C15 H15C 109.5 . . ?

loop_
_geom_bond_atom_site_label_1
_geom_bond_atom_site_label_2
_geom_bond_distance
_geom_bond_site_symmetry_2
_geom_bond_publ_flag
Br1 C4 1.873(4) . ?
Cl1 C6 1.748(4) . ?
O1 C3 1.325(4) . ?
O1 H1 0.8200 . ?
N1 C1 1.281(4) . ?
N1 C8 1.414(5) . ?
C1 C2 1.449(5) . ?
C1 H1A 0.9300 . ?
C2 C7 1.388(5) . ?
C2 C3 1.414(5) . ?
C3 C4 1.387(5) . ?
C4 C5 1.374(5) . ?
C5 C6 1.382(5) . ?
C5 H5 0.9300 . ?
C6 C7 1.364(5) . ?
C7 H7 0.9300 . ?
C8 C13 1.380(5) . ?
C8 C9 1.397(5) . ?
C9 C10 1.384(5) . ?
C9 C14 1.497(5) . ?
C10 C11 1.389(5) . ?
C10 H10 0.9300 . ?
C11 C12 1.382(5) . ?
C11 C15 1.517(5) . ?
C12 C13 1.370(5) . ?
C12 H12 0.9300 . ?
C13 H13 0.9300 . ?
C14 H14A 0.9600 . ?
C14 H14B 0.9600 . ?
C14 H14C 0.9600 . ?
C15 H15A 0.9600 . ?
C15 H15B 0.9600 . ?
C15 H15C 0.9600 . ?

loop_
_geom_torsion_atom_site_label_1
_geom_torsion_atom_site_label_2
_geom_torsion_atom_site_label_3
_geom_torsion_atom_site_label_4
_geom_torsion
_geom_torsion_site_symmetry_1
_geom_torsion_site_symmetry_2
_geom_torsion_site_symmetry_3
_geom_torsion_site_symmetry_4
_geom_torsion_publ_flag
C8 N1 C1 C2 179.8(3) . . . . ?
N1 C1 C2 C7 179.3(3) . . . . ?
N1 C1 C2 C3 -4.0(5) . . . . ?
C7 C2 C3 O1 179.8(3) . . . . ?
C1 C2 C3 O1 3.1(5) . . . . ?
C7 C2 C3 C4 0.3(5) . . . . ?
C1 C2 C3 C4 -176.3(3) . . . . ?
O1 C3 C4 C5 -179.2(3) . . . . ?
C2 C3 C4 C5 0.2(5) . . . . ?
O1 C3 C4 Br1 -0.7(4) . . . . ?
C2 C3 C4 Br1 178.7(2) . . . . ?
C3 C4 C5 C6 -0.5(5) . . . . ?
Br1 C4 C5 C6 -179.0(3) . . . . ?
C4 C5 C6 C7 0.3(6) . . . . ?
C4 C5 C6 Cl1 179.7(3) . . . . ?
C5 C6 C7 C2 0.3(6) . . . . ?
Cl1 C6 C7 C2 -179.1(3) . . . . ?
C3 C2 C7 C6 -0.6(5) . . . . ?
C1 C2 C7 C6 176.1(3) . . . . ?
C1 N1 C8 C13 28.5(5) . . . . ?
C1 N1 C8 C9 -153.4(3) . . . . ?
C13 C8 C9 C10 -2.3(5) . . . . ?
N1 C8 C9 C10 179.5(3) . . . . ?
C13 C8 C9 C14 177.6(4) . . . . ?
N1 C8 C9 C14 -0.6(5) . . . . ?
C8 C9 C10 C11 1.4(6) . . . . ?
C14 C9 C10 C11 -178.5(3) . . . . ?
C9 C10 C11 C12 0.5(6) . . . . ?
C9 C10 C11 C15 178.7(4) . . . . ?
C10 C11 C12 C13 -1.5(6) . . . . ?
C15 C11 C12 C13 -179.8(4) . . . . ?
C11 C12 C13 C8 0.6(6) . . . . ?
C9 C8 C13 C12 1.4(6) . . . . ?
N1 C8 C13 C12 179.4(3) . . . . ?

loop_
_cod_related_entry_id
_cod_related_entry_database
_cod_related_entry_code
1 ChemSpider 30654001
